data_7059860
loop_
_publ_author_name
'Lakhi, Jaspreet S.'
'Patterson, Monika R.'
'Dias, H. V. Rasika'

_publ_section_title
;
 Coinage metal metallacycles involving a fluorinated 3,5-diarylpyrazolate
;
_journal_issue 35
_journal_name_full 'New Journal of Chemistry'
_journal_page_first 14814
_journal_page_last 14822
_journal_paper_doi 10.1039/D0NJ03744C
_journal_volume 44
_journal_year 2020
_chemical_formula_moiety 'C57 H21 Au3 F36 N6'
_chemical_formula_sum 'C57 H21 Au3 F36 N6'
_chemical_formula_weight 2064.70
_space_group_crystal_system monoclinic
_space_group_IT_number 14
_space_group_name_Hall '-P 2ybc'
_space_group_name_H-M_alt 'P 1 21/c 1'
_atom_sites_solution_hydrogens geom
_atom_sites_solution_primary dual
_audit_creation_date 2017-07-20
_audit_creation_method
;
Olex2 1.2
(compiled 2017.03.28 svn.r3405 for OlexSys, GUI svn.r5337)
;
_audit_update_record
;
2020-06-24 deposited with the CCDC.	2020-07-30 downloaded from the CCDC.
;
_cell_angle_alpha 90
_cell_angle_beta 91.507(2)
_cell_angle_gamma 90
_cell_formula_units_Z 4
_cell_length_a 8.3667(5)
_cell_length_b 31.7232(19)
_cell_length_c 25.7197(15)
_cell_measurement_reflns_used 9522
_cell_measurement_temperature 100(2)
_cell_measurement_theta_max 29.99
_cell_measurement_theta_min 3.02
_cell_volume 6824.1(7)
_computing_cell_refinement 'SAINT v8.37A (Bruker, 2015)'
_computing_data_reduction 'SAINT v8.37A (Bruker, 2015)'
_computing_molecular_graphics 'Olex2 (Dolomanov et al., 2009)'
_computing_publication_material 'Olex2 (Dolomanov et al., 2009)'
_computing_structure_refinement 'ShelXL (Sheldrick, 2015)'
_computing_structure_solution 'ShelXT (Sheldrick, 2015)'
_diffrn_ambient_temperature 100.0
_diffrn_detector_area_resol_mean 8
_diffrn_measured_fraction_theta_full 0.998
_diffrn_measured_fraction_theta_max 0.995
_diffrn_measurement_device_type 'Bruker D8 Quest with a Photon 100 CMOS detector'
_diffrn_measurement_method '\f and \w scans'
_diffrn_radiation_monochromator graphite
_diffrn_radiation_type MoK\a
_diffrn_radiation_wavelength 0.71073
_diffrn_reflns_av_R_equivalents 0.0345
_diffrn_reflns_av_unetI/netI 0.0273
_diffrn_reflns_Laue_measured_fraction_full 0.998
_diffrn_reflns_Laue_measured_fraction_max 0.995
_diffrn_reflns_limit_h_max 11
_diffrn_reflns_limit_h_min -11
_diffrn_reflns_limit_k_max 44
_diffrn_reflns_limit_k_min -44
_diffrn_reflns_limit_l_max 36
_diffrn_reflns_limit_l_min -36
_diffrn_reflns_number 89629
_diffrn_reflns_point_group_measured_fraction_full 0.998
_diffrn_reflns_point_group_measured_fraction_max 0.995
_diffrn_reflns_theta_full 25.242
_diffrn_reflns_theta_max 30.027
_diffrn_reflns_theta_min 2.847
_diffrn_source 'sealed tube'
_diffrn_standards_number 0
_exptl_absorpt_coefficient_mu 6.573
_exptl_absorpt_correction_T_max 0.7460
_exptl_absorpt_correction_T_min 0.4876
_exptl_absorpt_correction_type multi-scan
_exptl_absorpt_process_details
'SADABS-2016/2 (Bruker,2016/2) was used for absorption correction. wR2(int) was 0.1061 before and 0.0524 after correction. The Ratio of minimum to maximum transmission is 0.6536. The \l/2 correction factor is Not present.'
_exptl_crystal_colour colourless
_exptl_crystal_colour_primary colourless
_exptl_crystal_density_diffrn 2.010
_exptl_crystal_description plates
_exptl_crystal_F_000 3864
_exptl_crystal_size_max 0.28
_exptl_crystal_size_mid 0.15
_exptl_crystal_size_min 0.09
_refine_diff_density_max 1.845
_refine_diff_density_min -1.656
_refine_diff_density_rms 0.143
_refine_ls_extinction_method none
_refine_ls_goodness_of_fit_ref 1.069
_refine_ls_hydrogen_treatment constr
_refine_ls_matrix_type full
_refine_ls_number_parameters 1031
_refine_ls_number_reflns 19862
_refine_ls_number_restraints 366
_refine_ls_restrained_S_all 1.154
_refine_ls_R_factor_all 0.0412
_refine_ls_R_factor_gt 0.0317
_refine_ls_shift/su_max 0.005
_refine_ls_shift/su_mean 0.000
_refine_ls_structure_factor_coef Fsqd
_refine_ls_weighting_details 'w=1/[\s^2^(Fo^2^)+(0.0178P)^2^+34.5925P] where P=(Fo^2^+2Fc^2^)/3'
_refine_ls_weighting_scheme calc
_refine_ls_wR_factor_gt 0.0664
_refine_ls_wR_factor_ref 0.0702
_reflns_Friedel_coverage 0.000
_reflns_number_gt 17064
_reflns_number_total 19862
_reflns_threshold_expression 'I > 2\s(I)'
_cod_data_source_file d0nj03744c2.cif
_cod_data_source_block rad533_0m_a_sq
_cod_depositor_comments 'Adding full bibliography for 7059858--7059861.cif.'
_cod_database_code 7059860
_shelx_shelxl_version_number 2014/7
_shelx_space_group_comment
;
The symmetry employed for this shelxl refinement is uniquely defined
by the following loop, which should always be used as a source of
symmetry information in preference to the above space-group names.
They are only intended as comments.
;
_shelx_estimated_absorpt_t_max 0.589
_shelx_estimated_absorpt_t_min 0.260
_olex2_refinement_description
;
1. Fixed Uiso
 At 1.2 times of:
  All C(H) groups
2. Restrained distances
 F21A-F20A \\sim F20-F21 \\sim F20A-F19A
 with sigma of 0.04
 C37-F21A \\sim C37-F20 \\sim C37-F20A \\sim C37-F19 \\sim C37-F19A \\sim
C37-F21 \\sim C37-C33
 with sigma of 0.02
 F16-F17 \\sim F16-F18 \\sim F17-F18 \\sim F16A-F18A \\sim F16A-F17A \\sim
F18A-F17A
 with sigma of 0.04
 C30-F16 \\sim C30-F17 \\sim C30-F18 \\sim C30-C27 \\sim C30-F16A \\sim
C30-F18A \\sim C30-F17A
 with sigma of 0.02
 F13-F14 \\sim F13-F15 \\sim F14-F15 \\sim F13A-F15A \\sim F13A-F14A \\sim
F15A-F14A
 with sigma of 0.04
 C29-F13 \\sim C29-F14 \\sim C29-F15 \\sim C29-C25 \\sim C29-F13A \\sim
C29-F15A \\sim C29-F14A
 with sigma of 0.02
 F31-F32 \\sim F31-F33 \\sim F32-F33 \\sim F33A-F32A \\sim F33A-F31A \\sim
F32A-F31A
 with sigma of 0.04
 C56-F31 \\sim C56-F32 \\sim C56-F33 \\sim C56-C52 \\sim C56-F33A \\sim
C56-F32A \\sim C56-F31A
 with sigma of 0.02
3. Uiso/Uaniso restraints and constraints
Uanis(F30) \\sim Ueq: with sigma of 0.005 and sigma for terminal atoms of 0.005
4. Rigid body (RIGU) restrains
 F19, F20, F21, C33, C37
 with sigma for 1-2 distances of 0.004 and sigma for 1-3 distances of 0.004
 C10, F19A, F21A, F20A, C33, C37
 with sigma for 1-2 distances of 0.004 and sigma for 1-3 distances of 0.004
 F16, C30, F17, F18, C27
 with sigma for 1-2 distances of 0.004 and sigma for 1-3 distances of 0.004
 C27, C30, F16A, F18A, F17A
 with sigma for 1-2 distances of 0.004 and sigma for 1-3 distances of 0.004
 F13, C25, C29, F14, F15
 with sigma for 1-2 distances of 0.004 and sigma for 1-3 distances of 0.004
 C25, C29, F13A, F14A, F15A
 with sigma for 1-2 distances of 0.004 and sigma for 1-3 distances of 0.004
 C52, C56, F32, F33, F31
 with sigma for 1-2 distances of 0.004 and sigma for 1-3 distances of 0.004
 C52, F33A, F31A, F32A, C56
 with sigma for 1-2 distances of 0.004 and sigma for 1-3 distances of 0.004
5. Others
 Sof(F19A)=Sof(F21A)=Sof(F20A)=1-FVAR(1)
 Sof(F19)=Sof(F20)=Sof(F21)=FVAR(1)
 Sof(F16A)=Sof(F18A)=Sof(F17A)=1-FVAR(2)
 Sof(F16)=Sof(F17)=Sof(F18)=FVAR(2)
 Sof(F13A)=Sof(F15A)=Sof(F14A)=1-FVAR(3)
 Sof(F13)=Sof(F14)=Sof(F15)=FVAR(3)
 Sof(F33A)=Sof(F32A)=Sof(F31A)=1-FVAR(4)
 Sof(F31)=Sof(F32)=Sof(F33)=FVAR(4)
6.a Aromatic/amide H refined with riding coordinates:
 C2(H2), C5(H5), C7(H7), C9(H9), C13(H13), C15(H15), C17(H17), C21(H21),
 C24(H24), C26(H26), C28(H28), C32(H32), C34(H34), C36(H36), C40(H40), C43(H43),
  C45(H45), C47(H47), C51(H51), C53(H53), C55(H55)
;
_olex2_submission_special_instructions 'No special instructions were received'

loop_
_space_group_symop_operation_xyz
'x, y, z'
'-x, y+1/2, -z+1/2'
'-x, -y, -z'
'x, -y-1/2, z-1/2'

loop_
_atom_site_label
_atom_site_type_symbol
_atom_site_fract_x
_atom_site_fract_y
_atom_site_fract_z
_atom_site_U_iso_or_equiv
_atom_site_adp_type
_atom_site_occupancy
_atom_site_site_symmetry_order
_atom_site_calc_flag
_atom_site_refinement_flags_posn
_atom_site_refinement_flags_adp
_atom_site_refinement_flags_occupancy
_atom_site_disorder_assembly
_atom_site_disorder_group
Au1 Au 0.82838(2) 0.18428(2) 0.67041(2) 0.01891(3) Uani 1 1 d . . . . .
Au2 Au 0.83730(2) 0.28049(2) 0.72590(2) 0.01782(3) Uani 1 1 d . . . . .
Au3 Au 0.72311(2) 0.19755(2) 0.79196(2) 0.01990(3) Uani 1 1 d . . . . .
F1 F 1.3190(4) 0.10193(11) 0.62819(13) 0.0519(8) Uani 1 1 d . . . . .
F2 F 1.3257(5) 0.06797(11) 0.55819(14) 0.0584(10) Uani 1 1 d . . . . .
F3 F 1.1073(4) 0.07185(12) 0.60272(17) 0.0657(12) Uani 1 1 d . . . . .
F4 F 1.3528(3) 0.18170(11) 0.41490(10) 0.0396(7) Uani 1 1 d . . . . .
F5 F 1.1482(4) 0.14383(9) 0.39360(10) 0.0416(7) Uani 1 1 d . . . . .
F6 F 1.1258(3) 0.21106(8) 0.39950(9) 0.0305(6) Uani 1 1 d . . . . .
F7 F 1.2258(4) 0.42905(10) 0.55485(14) 0.0510(9) Uani 1 1 d . . . . .
F8 F 1.0347(5) 0.47097(15) 0.5400(2) 0.0930(18) Uani 1 1 d . . . . .
F9 F 1.1672(6) 0.47386(13) 0.61169(17) 0.0791(14) Uani 1 1 d . . . . .
F10 F 0.5736(4) 0.40135(11) 0.71570(12) 0.0495(8) Uani 1 1 d . . . . .
F11 F 0.6117(6) 0.46241(12) 0.6836(2) 0.0809(14) Uani 1 1 d . . . . .
F12 F 0.4744(4) 0.41588(15) 0.64125(15) 0.0709(12) Uani 1 1 d . . . . .
F13 F 1.166(3) 0.4031(5) 0.7046(5) 0.046(3) Uani 0.47(2) 1 d D U P A 1
F14 F 1.1823(17) 0.4627(3) 0.7443(7) 0.074(4) Uani 0.47(2) 1 d D U P A 1
F15 F 1.2709(11) 0.4064(5) 0.7811(4) 0.054(3) Uani 0.47(2) 1 d D U P A 1
F16 F 0.5240(11) 0.4767(3) 0.8061(5) 0.072(3) Uani 0.543(18) 1 d D U P B 1
F17 F 0.7216(18) 0.5100(3) 0.8351(6) 0.066(3) Uani 0.543(18) 1 d D U P B 1
F18 F 0.601(2) 0.4676(4) 0.8850(5) 0.095(4) Uani 0.543(18) 1 d D U P B 1
F19 F 0.3966(12) 0.2514(5) 1.0372(5) 0.080(4) Uani 0.602(14) 1 d D U P C 1
F20 F 0.5874(8) 0.2323(4) 1.0914(2) 0.069(3) Uani 0.602(14) 1 d D U P C 1
F21 F 0.4166(12) 0.1899(3) 1.0642(4) 0.094(3) Uani 0.602(14) 1 d D U P C 1
F22 F 0.8442(6) 0.10592(12) 0.90851(15) 0.0769(14) Uani 1 1 d . . . . .
F23 F 0.7723(5) 0.09207(12) 0.98629(17) 0.0661(11) Uani 1 1 d . . . . .
F24 F 0.9926(4) 0.12333(11) 0.97378(13) 0.0471(8) Uani 1 1 d . . . . .
F25 F 0.1300(3) 0.18547(11) 0.87722(17) 0.0584(10) Uani 1 1 d . . . . .
F26 F 0.3500(3) 0.21814(8) 0.89101(14) 0.0415(7) Uani 1 1 d . . . . .
F27 F 0.2416(4) 0.18438(10) 0.95322(14) 0.0561(10) Uani 1 1 d . . . . .
F28 F 0.2987(6) 0.01796(12) 0.93872(16) 0.0725(12) Uani 1 1 d . . . . .
F29 F 0.4809(5) 0.04501(12) 0.98491(14) 0.0611(10) Uani 1 1 d . . . . .
F30 F 0.5377(7) 0.00557(14) 0.92018(19) 0.1017(17) Uani 1 1 d . U . . .
F31 F 0.8607(16) -0.0435(4) 0.6228(3) 0.071(3) Uani 0.680(15) 1 d D U P D 1
F32 F 0.6848(7) -0.0469(2) 0.5620(3) 0.060(2) Uani 0.680(15) 1 d D U P D 1
F33 F 0.9176(11) -0.03220(19) 0.5431(4) 0.068(3) Uani 0.680(15) 1 d D U P D 1
F34 F 0.5787(4) 0.10430(12) 0.47045(12) 0.0537(9) Uani 1 1 d . . . . .
F35 F 0.8281(4) 0.11097(12) 0.46860(12) 0.0552(10) Uani 1 1 d . . . . .
F36 F 0.6925(7) 0.15518(10) 0.51011(12) 0.0822(16) Uani 1 1 d . . . . .
N1 N 0.9261(4) 0.23340(10) 0.63350(12) 0.0178(6) Uani 1 1 d . . . . .
N2 N 0.8908(4) 0.27288(10) 0.65063(12) 0.0192(6) Uani 1 1 d . . . . .
N3 N 0.7968(4) 0.28681(10) 0.80197(12) 0.0205(6) Uani 1 1 d . . . . .
N4 N 0.7686(4) 0.25119(11) 0.83010(12) 0.0201(6) Uani 1 1 d . . . . .
N5 N 0.6677(5) 0.14372(11) 0.75555(13) 0.0248(7) Uani 1 1 d . . . . .
N6 N 0.7201(4) 0.13657(10) 0.70657(12) 0.0226(7) Uani 1 1 d . . . . .
C1 C 0.9954(5) 0.23693(12) 0.58695(14) 0.0181(7) Uani 1 1 d . . . . .
C2 C 1.0047(5) 0.27928(12) 0.57376(14) 0.0188(7) Uani 1 1 d . . . . .
H2 H 1.0481 0.2911 0.5432 0.023 Uiso 1 1 calc R . . . .
C3 C 0.9372(4) 0.30059(11) 0.61470(14) 0.0165(7) Uani 1 1 d . . . . .
C4 C 1.0585(5) 0.20073(12) 0.55804(15) 0.0186(7) Uani 1 1 d . . . . .
C5 C 1.1060(5) 0.16399(13) 0.58304(16) 0.0244(8) Uani 1 1 d . . . . .
H5 H 1.0893 0.1609 0.6192 0.029 Uiso 1 1 calc R . . . .
C6 C 1.1781(5) 0.13160(13) 0.55570(16) 0.0253(8) Uani 1 1 d . . . . .
C7 C 1.2049(5) 0.13558(13) 0.50313(16) 0.0231(8) Uani 1 1 d . . . . .
H7 H 1.2544 0.1135 0.4846 0.028 Uiso 1 1 calc R . . . .
C8 C 1.1579(4) 0.17262(12) 0.47778(14) 0.0179(7) Uani 1 1 d . . . . .
C9 C 1.0842(4) 0.20495(12) 0.50483(14) 0.0183(7) Uani 1 1 d . . . . .
H9 H 1.0514 0.2299 0.4871 0.022 Uiso 1 1 calc R . . . .
C10 C 1.2296(7) 0.09231(15) 0.58462(19) 0.0370(11) Uani 1 1 d . U . . .
C11 C 1.1951(5) 0.17742(13) 0.42158(15) 0.0232(8) Uani 1 1 d . . . . .
C12 C 0.9102(5) 0.34637(12) 0.62021(14) 0.0176(7) Uani 1 1 d . . . . .
C13 C 1.0165(5) 0.37461(13) 0.59821(15) 0.0219(8) Uani 1 1 d . . . . .
H13 H 1.1091 0.3643 0.5818 0.026 Uiso 1 1 calc R . . . .
C14 C 0.9887(5) 0.41763(13) 0.59996(16) 0.0259(8) Uani 1 1 d . . . . .
C15 C 0.8545(6) 0.43343(14) 0.62428(17) 0.0295(9) Uani 1 1 d . . . . .
H15 H 0.8356 0.4629 0.6257 0.035 Uiso 1 1 calc R . . . .
C16 C 0.7495(6) 0.40547(14) 0.64632(17) 0.0293(9) Uani 1 1 d . . . . .
C17 C 0.7749(5) 0.36205(13) 0.64420(15) 0.0222(8) Uani 1 1 d . . . . .
H17 H 0.7004 0.3432 0.6590 0.027 Uiso 1 1 calc R . . . .
C18 C 1.1033(6) 0.44800(15) 0.5761(2) 0.0351(10) Uani 1 1 d . . . . .
C19 C 0.6010(7) 0.42114(17) 0.6713(2) 0.0418(12) Uani 1 1 d . . . . .
C20 C 0.7868(5) 0.32034(12) 0.83375(15) 0.0216(8) Uani 1 1 d . . . . .
C21 C 0.7499(5) 0.30626(14) 0.88306(15) 0.0248(8) Uani 1 1 d . . . . .
H21 H 0.7342 0.3230 0.9131 0.030 Uiso 1 1 calc R . . . .
C22 C 0.7406(5) 0.26264(14) 0.87965(15) 0.0232(8) Uani 1 1 d . . . . .
C23 C 0.8212(5) 0.36349(13) 0.81736(15) 0.0228(8) Uani 1 1 d . . . . .
C24 C 0.9540(5) 0.37269(15) 0.78771(17) 0.0290(9) Uani 1 1 d . . . . .
H24 H 1.0201 0.3505 0.7759 0.035 Uiso 1 1 calc R . . . .
C25 C 0.9899(6) 0.41425(17) 0.77537(19) 0.0385(11) Uani 1 1 d D U . . .
C26 C 0.8930(7) 0.44707(17) 0.7915(2) 0.0403(12) Uani 1 1 d . . . . .
H26 H 0.9175 0.4754 0.7825 0.048 Uiso 1 1 calc R . . . .
C27 C 0.7596(6) 0.43810(15) 0.82086(19) 0.0345(10) Uani 1 1 d D U . . .
C28 C 0.7245(5) 0.39661(14) 0.83388(17) 0.0279(9) Uani 1 1 d . . . . .
H28 H 0.6340 0.3907 0.8542 0.033 Uiso 1 1 calc R . . . .
C29 C 1.1390(7) 0.42298(19) 0.7483(2) 0.0588(15) Uani 1 1 d D U . . .
C30 C 0.6585(7) 0.47202(16) 0.8389(2) 0.0517(13) Uani 1 1 d D U . . .
C31 C 0.7161(5) 0.23179(14) 0.92113(15) 0.0237(8) Uani 1 1 d . . . . .
C32 C 0.6269(5) 0.24288(17) 0.96399(16) 0.0322(10) Uani 1 1 d . . . . .
H32 H 0.5814 0.2703 0.9661 0.039 Uiso 1 1 calc R . . . .
C33 C 0.6041(5) 0.2138(2) 1.00396(17) 0.0406(13) Uani 1 1 d D U . . .
C34 C 0.6691(5) 0.17357(19) 1.00157(18) 0.0396(13) Uani 1 1 d . . . . .
H34 H 0.6516 0.1538 1.0285 0.048 Uiso 1 1 calc R . . . .
C35 C 0.7600(5) 0.16277(16) 0.95918(17) 0.0314(10) Uani 1 1 d . . . . .
C36 C 0.7841(5) 0.19165(15) 0.91940(15) 0.0261(9) Uani 1 1 d . . . . .
H36 H 0.8474 0.1840 0.8908 0.031 Uiso 1 1 calc R . . . .
C37 C 0.5092(6) 0.2255(2) 1.04874(18) 0.0583(16) Uani 1 1 d D U . . .
C38 C 0.8405(7) 0.12098(18) 0.9568(2) 0.0413(12) Uani 1 1 d . . . . .
C39 C 0.5926(5) 0.10875(13) 0.77211(16) 0.0261(8) Uani 1 1 d . . . . .
C40 C 0.5998(6) 0.07824(13) 0.73362(16) 0.0263(9) Uani 1 1 d . . . . .
H40 H 0.5598 0.0503 0.7351 0.032 Uiso 1 1 calc R . . . .
C41 C 0.6777(5) 0.09702(12) 0.69241(15) 0.0230(8) Uani 1 1 d . . . . .
C42 C 0.5145(5) 0.10836(13) 0.82276(16) 0.0259(8) Uani 1 1 d . . . . .
C43 C 0.4336(5) 0.14386(13) 0.83950(16) 0.0247(8) Uani 1 1 d . . . . .
H43 H 0.4277 0.1682 0.8180 0.030 Uiso 1 1 calc R . . . .
C44 C 0.3611(5) 0.14404(13) 0.88749(17) 0.0248(8) Uani 1 1 d . . . . .
C45 C 0.3640(5) 0.10892(14) 0.91880(17) 0.0290(9) Uani 1 1 d . . . . .
H45 H 0.3140 0.1091 0.9515 0.035 Uiso 1 1 calc R . . . .
C46 C 0.4414(6) 0.07325(14) 0.90153(17) 0.0331(10) Uani 1 1 d . . . . .
C47 C 0.5168(6) 0.07247(14) 0.85389(17) 0.0318(10) Uani 1 1 d . . . . .
H47 H 0.5693 0.0476 0.8427 0.038 Uiso 1 1 calc R . . . .
C48 C 0.2716(5) 0.18300(15) 0.9025(2) 0.0345(10) Uani 1 1 d . . . . .
C49 C 0.4426(8) 0.03474(17) 0.9359(2) 0.0478(15) Uani 1 1 d . . . . .
C50 C 0.7098(5) 0.07986(12) 0.64068(15) 0.0211(8) Uani 1 1 d . . . . .
C51 C 0.7499(5) 0.03753(13) 0.63524(15) 0.0251(8) Uani 1 1 d . . . . .
H51 H 0.7596 0.0201 0.6652 0.030 Uiso 1 1 calc R . . . .
C52 C 0.7758(6) 0.02064(13) 0.58635(16) 0.0260(8) Uani 1 1 d D U . . .
C53 C 0.7628(5) 0.04567(13) 0.54209(15) 0.0241(8) Uani 1 1 d . . . . .
H53 H 0.7813 0.0342 0.5087 0.029 Uiso 1 1 calc R . . . .
C54 C 0.7222(5) 0.08777(13) 0.54773(15) 0.0212(7) Uani 1 1 d . . . . .
C55 C 0.6945(5) 0.10489(12) 0.59621(15) 0.0205(7) Uani 1 1 d . . . . .
H55 H 0.6651 0.1337 0.5992 0.025 Uiso 1 1 calc R . . . .
C56 C 0.8173(7) -0.02394(14) 0.58015(17) 0.0402(11) Uani 1 1 d D U . . .
C57 C 0.7046(6) 0.11437(14) 0.49977(16) 0.0277(9) Uani 1 1 d . . . . .
F19A F 0.5833(16) 0.2605(6) 1.0740(5) 0.089(4) Uani 0.398(14) 1 d D U P C 2
F21A F 0.3685(14) 0.2390(6) 1.0424(7) 0.058(4) Uani 0.398(14) 1 d D U P C 2
F20A F 0.516(2) 0.2012(6) 1.0887(5) 0.092(5) Uani 0.398(14) 1 d D U P C 2
F16A F 0.681(3) 0.5096(4) 0.8192(7) 0.081(5) Uani 0.457(18) 1 d D U P B 2
F18A F 0.5066(10) 0.4621(4) 0.8398(9) 0.084(5) Uani 0.457(18) 1 d D U P B 2
F17A F 0.6870(18) 0.4786(4) 0.8920(4) 0.070(3) Uani 0.457(18) 1 d D U P B 2
F13A F 1.160(3) 0.3938(5) 0.7112(5) 0.050(3) Uani 0.53(2) 1 d D U P A 2
F15A F 1.2645(12) 0.4284(7) 0.7767(4) 0.080(4) Uani 0.53(2) 1 d D U P A 2
F14A F 1.1187(17) 0.4608(3) 0.7185(6) 0.084(3) Uani 0.53(2) 1 d D U P A 2
F33A F 0.753(3) -0.0427(4) 0.5413(6) 0.081(5) Uani 0.320(15) 1 d D U P D 2
F32A F 0.797(2) -0.0467(7) 0.6233(6) 0.048(4) Uani 0.320(15) 1 d D U P D 2
F31A F 0.9804(15) -0.0263(4) 0.5741(8) 0.067(4) Uani 0.320(15) 1 d D U P D 2

loop_
_atom_site_aniso_label
_atom_site_aniso_U_11
_atom_site_aniso_U_22
_atom_site_aniso_U_33
_atom_site_aniso_U_23
_atom_site_aniso_U_13
_atom_site_aniso_U_12
Au1 0.02699(7) 0.01569(6) 0.01444(6) 0.00012(5) 0.00812(5) -0.00403(5)
Au2 0.02119(7) 0.01820(7) 0.01440(6) -0.00255(5) 0.00689(5) -0.00147(5)
Au3 0.02657(7) 0.01904(7) 0.01444(6) -0.00109(5) 0.00679(5) -0.00209(6)
F1 0.056(2) 0.050(2) 0.0498(19) 0.0127(16) -0.0083(16) 0.0081(16)
F2 0.073(2) 0.0434(19) 0.059(2) 0.0111(16) 0.0123(18) 0.0269(18)
F3 0.0379(18) 0.054(2) 0.105(3) 0.054(2) -0.0024(18) -0.0046(16)
F4 0.0250(13) 0.067(2) 0.0274(13) 0.0032(13) 0.0144(11) 0.0011(13)
F5 0.073(2) 0.0299(14) 0.0222(13) -0.0116(11) 0.0029(13) -0.0094(14)
F6 0.0381(14) 0.0331(14) 0.0206(11) 0.0032(10) 0.0078(10) 0.0013(11)
F7 0.053(2) 0.0361(17) 0.066(2) 0.0078(15) 0.0289(17) -0.0130(15)
F8 0.060(2) 0.090(3) 0.129(4) 0.090(3) -0.007(2) -0.015(2)
F9 0.096(3) 0.058(2) 0.086(3) -0.032(2) 0.038(2) -0.052(2)
F10 0.0472(18) 0.061(2) 0.0410(17) 0.0033(15) 0.0238(14) 0.0158(16)
F11 0.091(3) 0.0366(19) 0.117(4) -0.009(2) 0.057(3) 0.018(2)
F12 0.0362(18) 0.116(4) 0.061(2) 0.004(2) 0.0034(16) 0.035(2)
F13 0.042(5) 0.073(7) 0.023(4) 0.003(4) 0.012(4) -0.029(5)
F14 0.065(7) 0.070(5) 0.088(9) -0.006(4) 0.028(6) -0.043(4)
F15 0.034(3) 0.084(7) 0.044(4) -0.014(4) 0.008(3) -0.041(4)
F16 0.063(4) 0.045(5) 0.106(7) -0.028(4) -0.005(4) 0.019(3)
F17 0.076(7) 0.024(3) 0.098(8) -0.024(3) 0.000(5) -0.005(4)
F18 0.143(11) 0.056(6) 0.089(5) 0.007(4) 0.057(6) 0.044(7)
F19 0.051(5) 0.155(9) 0.035(4) 0.040(5) 0.029(3) 0.062(6)
F20 0.033(3) 0.150(9) 0.024(3) -0.005(4) 0.005(2) 0.030(4)
F21 0.078(6) 0.142(6) 0.066(5) 0.022(4) 0.045(4) 0.000(4)
F22 0.137(4) 0.046(2) 0.046(2) -0.0035(17) -0.025(2) 0.030(2)
F23 0.059(2) 0.053(2) 0.086(3) 0.038(2) -0.003(2) -0.0127(18)
F24 0.0338(16) 0.053(2) 0.0545(19) 0.0189(16) 0.0040(14) 0.0083(14)
F25 0.0188(14) 0.051(2) 0.105(3) -0.020(2) 0.0013(16) 0.0051(13)
F26 0.0283(14) 0.0207(13) 0.076(2) -0.0071(13) 0.0104(14) 0.0007(11)
F27 0.067(2) 0.0413(18) 0.062(2) -0.0223(16) 0.0356(18) 0.0003(16)
F28 0.107(3) 0.047(2) 0.064(2) 0.0190(18) 0.008(2) -0.036(2)
F29 0.078(3) 0.062(2) 0.0438(19) 0.0267(17) 0.0066(18) -0.011(2)
F30 0.152(4) 0.067(2) 0.091(3) 0.048(2) 0.083(3) 0.058(2)
F31 0.132(9) 0.032(4) 0.047(3) -0.001(2) -0.020(4) 0.024(5)
F32 0.062(3) 0.031(3) 0.089(5) -0.032(3) 0.015(3) -0.004(2)
F33 0.088(5) 0.035(3) 0.085(5) -0.001(3) 0.052(4) 0.021(3)
F34 0.0414(18) 0.079(3) 0.0401(17) 0.0232(17) -0.0134(14) -0.0133(17)
F35 0.0449(18) 0.083(3) 0.0388(17) 0.0343(17) 0.0144(14) 0.0072(17)
F36 0.197(5) 0.0242(16) 0.0246(15) 0.0068(12) -0.001(2) 0.009(2)
N1 0.0225(15) 0.0144(14) 0.0171(14) -0.0017(11) 0.0102(12) -0.0019(12)
N2 0.0291(17) 0.0161(15) 0.0126(13) -0.0015(11) 0.0074(12) -0.0001(13)
N3 0.0264(17) 0.0203(16) 0.0152(14) -0.0047(12) 0.0058(12) 0.0003(13)
N4 0.0214(15) 0.0241(16) 0.0151(14) -0.0023(12) 0.0062(12) -0.0034(13)
N5 0.041(2) 0.0187(16) 0.0151(14) -0.0003(12) 0.0088(14) -0.0054(15)
N6 0.0351(19) 0.0184(15) 0.0146(14) 0.0005(12) 0.0095(13) -0.0063(14)
C1 0.0239(18) 0.0149(16) 0.0159(16) -0.0002(13) 0.0065(13) -0.0007(14)
C2 0.0225(18) 0.0183(17) 0.0162(16) 0.0021(13) 0.0098(13) -0.0028(14)
C3 0.0141(15) 0.0154(16) 0.0201(16) 0.0019(13) 0.0007(13) -0.0027(13)
C4 0.0199(17) 0.0151(16) 0.0210(17) 0.0000(13) 0.0059(13) -0.0029(14)
C5 0.033(2) 0.0206(19) 0.0202(18) 0.0031(15) 0.0092(16) -0.0001(16)
C6 0.033(2) 0.0174(18) 0.026(2) 0.0039(15) 0.0116(16) 0.0014(16)
C7 0.027(2) 0.0198(18) 0.0232(18) -0.0038(15) 0.0099(15) -0.0013(15)
C8 0.0163(16) 0.0192(17) 0.0183(16) -0.0048(13) 0.0046(13) -0.0046(13)
C9 0.0208(17) 0.0166(17) 0.0176(16) 0.0005(13) 0.0041(13) -0.0024(14)
C10 0.056(3) 0.023(2) 0.033(2) 0.0068(18) 0.015(2) 0.008(2)
C11 0.0256(19) 0.025(2) 0.0190(17) -0.0057(15) 0.0069(14) -0.0025(16)
C12 0.0222(18) 0.0158(16) 0.0151(15) 0.0001(13) 0.0068(13) 0.0011(14)
C13 0.0244(19) 0.0227(19) 0.0187(17) 0.0013(14) 0.0037(14) -0.0027(15)
C14 0.035(2) 0.0202(19) 0.0230(19) 0.0029(15) 0.0031(16) -0.0050(17)
C15 0.040(2) 0.0200(19) 0.028(2) -0.0009(16) 0.0056(18) 0.0030(18)
C16 0.035(2) 0.026(2) 0.027(2) 0.0023(17) 0.0087(17) 0.0064(18)
C17 0.0241(19) 0.0227(19) 0.0200(17) -0.0019(14) 0.0055(14) 0.0003(15)
C18 0.042(3) 0.024(2) 0.039(3) 0.0075(19) 0.005(2) -0.007(2)
C19 0.046(3) 0.033(3) 0.047(3) 0.004(2) 0.016(2) 0.016(2)
C20 0.0270(19) 0.0193(18) 0.0187(17) -0.0049(14) 0.0060(14) -0.0039(15)
C21 0.026(2) 0.034(2) 0.0149(17) -0.0087(15) 0.0024(14) 0.0008(17)
C22 0.0206(18) 0.033(2) 0.0164(17) -0.0035(15) 0.0038(14) 0.0014(16)
C23 0.027(2) 0.0215(19) 0.0198(17) -0.0055(14) 0.0026(15) -0.0050(16)
C24 0.024(2) 0.037(2) 0.027(2) -0.0111(18) 0.0027(16) -0.0073(18)
C25 0.043(3) 0.043(3) 0.030(2) -0.0072(19) 0.0085(19) -0.024(2)
C26 0.051(3) 0.032(3) 0.037(3) -0.001(2) -0.001(2) -0.016(2)
C27 0.041(3) 0.025(2) 0.037(2) -0.0079(18) -0.0007(19) -0.0033(18)
C28 0.032(2) 0.024(2) 0.028(2) -0.0079(16) 0.0039(17) -0.0007(17)
C29 0.057(3) 0.075(3) 0.045(3) -0.012(2) 0.018(2) -0.040(3)
C30 0.061(3) 0.025(2) 0.070(3) -0.012(2) 0.006(3) 0.003(2)
C31 0.0182(17) 0.038(2) 0.0154(16) -0.0014(15) 0.0013(13) -0.0031(16)
C32 0.024(2) 0.055(3) 0.0176(18) 0.0017(18) 0.0050(15) 0.011(2)
C33 0.022(2) 0.079(4) 0.0205(19) 0.016(2) 0.0064(15) 0.013(2)
C34 0.020(2) 0.073(4) 0.026(2) 0.023(2) 0.0008(16) 0.000(2)
C35 0.023(2) 0.044(3) 0.027(2) 0.0104(19) -0.0054(16) -0.0037(19)
C36 0.0214(19) 0.039(2) 0.0178(17) 0.0038(16) 0.0014(14) -0.0019(17)
C37 0.033(2) 0.120(5) 0.023(2) 0.018(2) 0.0093(17) 0.025(3)
C38 0.044(3) 0.043(3) 0.036(3) 0.016(2) -0.006(2) -0.004(2)
C39 0.035(2) 0.0215(19) 0.0218(18) 0.0034(15) 0.0106(16) -0.0031(17)
C40 0.040(2) 0.0185(18) 0.0212(18) 0.0022(15) 0.0128(17) -0.0061(17)
C41 0.033(2) 0.0182(18) 0.0180(17) 0.0008(14) 0.0091(15) -0.0067(16)
C42 0.037(2) 0.0195(19) 0.0222(19) 0.0019(15) 0.0097(16) -0.0049(17)
C43 0.027(2) 0.0189(18) 0.029(2) 0.0020(15) 0.0094(16) -0.0024(16)
C44 0.0225(19) 0.0213(19) 0.031(2) -0.0054(16) 0.0082(16) -0.0006(15)
C45 0.034(2) 0.030(2) 0.024(2) -0.0023(16) 0.0156(17) -0.0001(18)
C46 0.051(3) 0.023(2) 0.027(2) 0.0055(16) 0.019(2) 0.006(2)
C47 0.050(3) 0.0197(19) 0.027(2) -0.0005(16) 0.023(2) 0.0007(19)
C48 0.024(2) 0.028(2) 0.052(3) -0.010(2) 0.011(2) -0.0014(18)
C49 0.078(4) 0.034(3) 0.033(3) 0.012(2) 0.036(3) 0.012(3)
C50 0.028(2) 0.0183(18) 0.0169(17) 0.0012(13) 0.0079(14) -0.0057(15)
C51 0.038(2) 0.0186(18) 0.0187(18) 0.0032(14) 0.0049(16) -0.0041(17)
C52 0.037(2) 0.0192(17) 0.0221(18) -0.0019(14) 0.0032(16) 0.0006(16)
C53 0.033(2) 0.0210(19) 0.0187(17) -0.0014(14) 0.0030(15) -0.0006(16)
C54 0.0263(19) 0.0207(18) 0.0168(17) 0.0014(14) 0.0022(14) -0.0042(15)
C55 0.0243(18) 0.0175(17) 0.0200(17) 0.0004(14) 0.0034(14) -0.0021(15)
C56 0.068(3) 0.024(2) 0.029(2) -0.0016(16) 0.008(2) 0.009(2)
C57 0.038(2) 0.027(2) 0.0173(18) 0.0035(15) -0.0013(16) -0.0019(18)
F19A 0.071(6) 0.161(9) 0.036(6) -0.029(6) 0.036(5) -0.011(6)
F21A 0.023(4) 0.102(9) 0.048(8) -0.027(6) 0.003(4) 0.014(4)
F20A 0.088(10) 0.149(10) 0.040(5) 0.037(6) 0.034(5) 0.054(7)
F16A 0.100(11) 0.036(5) 0.107(10) 0.008(5) -0.004(7) 0.009(4)
F18A 0.057(4) 0.038(5) 0.157(12) -0.043(6) 0.008(5) 0.007(3)
F17A 0.084(8) 0.051(6) 0.074(5) -0.030(4) 0.005(4) 0.021(5)
F13A 0.049(5) 0.081(6) 0.019(4) 0.002(4) 0.015(3) -0.035(5)
F15A 0.053(4) 0.133(11) 0.054(5) -0.028(6) 0.010(3) -0.062(5)
F14A 0.092(7) 0.084(5) 0.078(7) 0.008(4) 0.021(5) -0.055(4)
F33A 0.162(13) 0.030(5) 0.049(6) -0.012(5) -0.034(7) 0.022(7)
F32A 0.080(10) 0.020(5) 0.044(5) 0.010(4) 0.008(5) 0.012(6)
F31A 0.091(6) 0.036(6) 0.075(9) -0.002(6) 0.029(5) 0.029(4)

loop_
_atom_type_symbol
_atom_type_description
_atom_type_scat_dispersion_real
_atom_type_scat_dispersion_imag
_atom_type_scat_source
C C 0.0033 0.0016 'International Tables Vol C Tables 4.2.6.8 and 6.1.1.4'
H H 0.0000 0.0000 'International Tables Vol C Tables 4.2.6.8 and 6.1.1.4'
Au Au -2.0133 8.8022 'International Tables Vol C Tables 4.2.6.8 and 6.1.1.4'
F F 0.0171 0.0103 'International Tables Vol C Tables 4.2.6.8 and 6.1.1.4'
N N 0.0061 0.0033 'International Tables Vol C Tables 4.2.6.8 and 6.1.1.4'

loop_
_geom_angle_atom_site_label_1
_geom_angle_atom_site_label_2
_geom_angle_atom_site_label_3
_geom_angle
_geom_angle_site_symmetry_1
_geom_angle_site_symmetry_3
_geom_angle_publ_flag
Au3 Au1 Au2 59.085(4) . . ?
N1 Au1 Au2 59.53(9) . . ?
N1 Au1 Au3 118.10(9) . . ?
N6 Au1 Au2 119.51(9) . . ?
N6 Au1 Au3 61.41(9) . . ?
N6 Au1 N1 177.13(14) . . ?
Au3 Au2 Au1 59.362(6) . . ?
N2 Au2 Au1 59.14(9) . . ?
N2 Au2 Au3 118.43(9) . . ?
N3 Au2 Au1 120.10(10) . . ?
N3 Au2 Au3 61.10(10) . . ?
N3 Au2 N2 176.66(14) . . ?
Au2 Au3 Au1 61.552(5) . . ?
N4 Au3 Au1 121.50(9) . . ?
N4 Au3 Au2 61.14(9) . . ?
N4 Au3 N5 177.28(14) . . ?
N5 Au3 Au1 60.69(9) . . ?
N5 Au3 Au2 120.61(9) . . ?
N2 N1 Au1 117.7(2) . . ?
C1 N1 Au1 132.3(3) . . ?
C1 N1 N2 108.2(3) . . ?
N1 N2 Au2 118.5(2) . . ?
C3 N2 Au2 131.3(3) . . ?
C3 N2 N1 108.1(3) . . ?
N4 N3 Au2 118.1(2) . . ?
C20 N3 Au2 133.4(3) . . ?
C20 N3 N4 108.5(3) . . ?
N3 N4 Au3 118.6(2) . . ?
C22 N4 Au3 131.1(3) . . ?
C22 N4 N3 108.3(3) . . ?
N6 N5 Au3 120.0(2) . . ?
C39 N5 Au3 131.2(3) . . ?
C39 N5 N6 108.6(3) . . ?
N5 N6 Au1 117.6(2) . . ?
C41 N6 Au1 134.0(3) . . ?
C41 N6 N5 108.4(3) . . ?
N1 C1 C2 109.0(3) . . ?
N1 C1 C4 123.5(3) . . ?
C2 C1 C4 127.4(3) . . ?
C1 C2 H2 127.5 . . ?
C3 C2 C1 105.1(3) . . ?
C3 C2 H2 127.5 . . ?
N2 C3 C2 109.6(3) . . ?
N2 C3 C12 122.1(3) . . ?
C2 C3 C12 128.3(3) . . ?
C5 C4 C1 121.6(3) . . ?
C5 C4 C9 119.1(3) . . ?
C9 C4 C1 119.1(3) . . ?
C4 C5 H5 119.7 . . ?
C4 C5 C6 120.7(4) . . ?
C6 C5 H5 119.7 . . ?
C5 C6 C10 118.9(4) . . ?
C7 C6 C5 120.7(4) . . ?
C7 C6 C10 120.4(4) . . ?
C6 C7 H7 120.5 . . ?
C6 C7 C8 118.9(4) . . ?
C8 C7 H7 120.5 . . ?
C7 C8 C11 118.3(3) . . ?
C9 C8 C7 120.6(3) . . ?
C9 C8 C11 121.0(4) . . ?
C4 C9 H9 120.0 . . ?
C8 C9 C4 120.0(4) . . ?
C8 C9 H9 120.0 . . ?
F1 C10 C6 111.3(4) . . ?
F2 C10 F1 103.1(4) . . ?
F2 C10 C6 113.6(4) . . ?
F3 C10 F1 103.6(4) . . ?
F3 C10 F2 112.8(4) . . ?
F3 C10 C6 111.7(4) . . ?
F4 C11 C8 111.4(3) . . ?
F5 C11 F4 106.7(3) . . ?
F5 C11 C8 111.9(3) . . ?
F6 C11 F4 106.4(3) . . ?
F6 C11 F5 106.8(3) . . ?
F6 C11 C8 113.2(3) . . ?
C13 C12 C3 119.5(3) . . ?
C13 C12 C17 119.0(4) . . ?
C17 C12 C3 121.4(3) . . ?
C12 C13 H13 119.6 . . ?
C14 C13 C12 120.7(4) . . ?
C14 C13 H13 119.6 . . ?
C13 C14 C15 120.5(4) . . ?
C13 C14 C18 120.6(4) . . ?
C15 C14 C18 118.9(4) . . ?
C14 C15 H15 120.6 . . ?
C16 C15 C14 118.8(4) . . ?
C16 C15 H15 120.6 . . ?
C15 C16 C17 121.3(4) . . ?
C15 C16 C19 120.4(4) . . ?
C17 C16 C19 118.2(4) . . ?
C12 C17 H17 120.1 . . ?
C16 C17 C12 119.7(4) . . ?
C16 C17 H17 120.1 . . ?
F7 C18 F9 105.3(4) . . ?
F7 C18 C14 112.8(4) . . ?
F8 C18 F7 106.9(5) . . ?
F8 C18 F9 107.9(5) . . ?
F8 C18 C14 112.1(4) . . ?
F9 C18 C14 111.4(4) . . ?
F10 C19 F11 105.6(5) . . ?
F10 C19 C16 112.0(4) . . ?
F11 C19 C16 111.8(5) . . ?
F12 C19 F10 107.0(5) . . ?
F12 C19 F11 108.1(5) . . ?
F12 C19 C16 111.9(5) . . ?
N3 C20 C21 108.6(4) . . ?
N3 C20 C23 123.3(3) . . ?
C21 C20 C23 128.0(4) . . ?
C20 C21 H21 127.0 . . ?
C20 C21 C22 106.1(3) . . ?
C22 C21 H21 127.0 . . ?
N4 C22 C21 108.5(4) . . ?
N4 C22 C31 122.5(4) . . ?
C21 C22 C31 128.9(4) . . ?
C24 C23 C20 121.3(4) . . ?
C24 C23 C28 119.0(4) . . ?
C28 C23 C20 119.7(4) . . ?
C23 C24 H24 119.9 . . ?
C25 C24 C23 120.2(4) . . ?
C25 C24 H24 119.9 . . ?
C24 C25 C29 118.5(5) . . ?
C26 C25 C24 120.8(4) . . ?
C26 C25 C29 120.6(5) . . ?
C25 C26 H26 120.3 . . ?
C25 C26 C27 119.4(5) . . ?
C27 C26 H26 120.3 . . ?
C26 C27 C30 120.2(5) . . ?
C28 C27 C26 120.0(5) . . ?
C28 C27 C30 119.7(5) . . ?
C23 C28 H28 119.7 . . ?
C27 C28 C23 120.7(4) . . ?
C27 C28 H28 119.7 . . ?
F13 C29 F14 109.8(9) . . ?
F13 C29 F15 100.1(12) . . ?
F13 C29 C25 118.7(11) . . ?
F14 C29 F15 100.6(7) . . ?
F14 C29 C25 117.2(7) . . ?
F15 C29 C25 107.2(6) . . ?
F13A C29 C25 109.5(9) . . ?
F13A C29 F14A 102.2(9) . . ?
F15A C29 C25 116.8(7) . . ?
F15A C29 F13A 112.3(12) . . ?
F15A C29 F14A 106.1(7) . . ?
F14A C29 C25 108.8(7) . . ?
F16 C30 C27 110.6(5) . . ?
F17 C30 F16 100.2(8) . . ?
F17 C30 C27 114.6(8) . . ?
F18 C30 F16 104.4(8) . . ?
F18 C30 F17 108.8(9) . . ?
F18 C30 C27 116.5(6) . . ?
F16A C30 C27 117.3(11) . . ?
F16A C30 F17A 102.6(10) . . ?
F18A C30 C27 113.6(6) . . ?
F18A C30 F16A 112.2(11) . . ?
F18A C30 F17A 99.2(9) . . ?
F17A C30 C27 109.7(7) . . ?
C32 C31 C22 119.7(4) . . ?
C32 C31 C36 118.9(4) . . ?
C36 C31 C22 121.4(4) . . ?
C31 C32 H32 119.9 . . ?
C31 C32 C33 120.1(5) . . ?
C33 C32 H32 119.9 . . ?
C32 C33 C37 119.9(5) . . ?
C34 C33 C32 120.8(4) . . ?
C34 C33 C37 119.3(5) . . ?
C33 C34 H34 120.5 . . ?
C35 C34 C33 119.0(4) . . ?
C35 C34 H34 120.5 . . ?
C34 C35 C36 120.5(5) . . ?
C34 C35 C38 120.6(4) . . ?
C36 C35 C38 118.8(4) . . ?
C31 C36 H36 119.7 . . ?
C35 C36 C31 120.7(4) . . ?
C35 C36 H36 119.7 . . ?
F19 C37 F20 116.6(9) . . ?
F19 C37 F21 99.8(8) . . ?
F19 C37 C33 113.0(6) . . ?
F20 C37 F21 99.5(7) . . ?
F20 C37 C33 116.2(5) . . ?
F21 C37 C33 109.0(6) . . ?
F19A C37 C33 108.6(6) . . ?
F21A C37 C33 120.6(9) . . ?
F21A C37 F19A 101.0(11) . . ?
F21A C37 F20A 109.1(10) . . ?
F20A C37 C33 117.7(7) . . ?
F20A C37 F19A 95.4(10) . . ?
F22 C38 F24 106.2(5) . . ?
F22 C38 C35 112.3(4) . . ?
F23 C38 F22 107.8(5) . . ?
F23 C38 F24 105.8(4) . . ?
F23 C38 C35 112.9(5) . . ?
F24 C38 C35 111.4(5) . . ?
N5 C39 C40 108.6(3) . . ?
N5 C39 C42 120.5(4) . . ?
C40 C39 C42 130.9(4) . . ?
C39 C40 H40 127.0 . . ?
C39 C40 C41 106.0(4) . . ?
C41 C40 H40 127.0 . . ?
N6 C41 C40 108.5(3) . . ?
N6 C41 C50 122.4(3) . . ?
C40 C41 C50 129.1(4) . . ?
C43 C42 C39 119.9(4) . . ?
C43 C42 C47 119.0(4) . . ?
C47 C42 C39 121.1(4) . . ?
C42 C43 H43 119.8 . . ?
C42 C43 C44 120.4(4) . . ?
C44 C43 H43 119.8 . . ?
C43 C44 C48 117.7(4) . . ?
C45 C44 C43 121.0(4) . . ?
C45 C44 C48 121.2(4) . . ?
C44 C45 H45 120.8 . . ?
C44 C45 C46 118.5(4) . . ?
C46 C45 H45 120.8 . . ?
C45 C46 C47 121.6(4) . . ?
C45 C46 C49 118.0(4) . . ?
C47 C46 C49 120.4(4) . . ?
C42 C47 C46 119.5(4) . . ?
C42 C47 H47 120.3 . . ?
C46 C47 H47 120.3 . . ?
F25 C48 C44 111.3(4) . . ?
F26 C48 F25 106.1(4) . . ?
F26 C48 F27 107.2(4) . . ?
F26 C48 C44 112.3(4) . . ?
F27 C48 F25 106.6(4) . . ?
F27 C48 C44 112.7(4) . . ?
F28 C49 F29 104.2(4) . . ?
F28 C49 C46 111.5(5) . . ?
F29 C49 C46 110.8(5) . . ?
F30 C49 F28 107.3(5) . . ?
F30 C49 F29 109.7(6) . . ?
F30 C49 C46 113.0(4) . . ?
C51 C50 C41 119.9(3) . . ?
C51 C50 C55 118.9(4) . . ?
C55 C50 C41 121.1(4) . . ?
C50 C51 H51 119.8 . . ?
C52 C51 C50 120.5(4) . . ?
C52 C51 H51 119.8 . . ?
C51 C52 C53 120.7(4) . . ?
C51 C52 C56 120.9(4) . . ?
C53 C52 C56 118.4(4) . . ?
C52 C53 H53 120.7 . . ?
C54 C53 C52 118.6(4) . . ?
C54 C53 H53 120.7 . . ?
C53 C54 C57 118.4(4) . . ?
C55 C54 C53 121.3(4) . . ?
C55 C54 C57 120.3(4) . . ?
C50 C55 H55 120.0 . . ?
C54 C55 C50 120.1(4) . . ?
C54 C55 H55 120.0 . . ?
F31 C56 F32 103.5(7) . . ?
F31 C56 F33 110.3(7) . . ?
F31 C56 C52 115.4(7) . . ?
F32 C56 C52 110.6(5) . . ?
F33 C56 F32 99.8(5) . . ?
F33 C56 C52 115.4(5) . . ?
F33A C56 C52 116.2(8) . . ?
F33A C56 F32A 109.8(12) . . ?
F33A C56 F31A 106.7(11) . . ?
F32A C56 C52 113.3(11) . . ?
F32A C56 F31A 102.1(10) . . ?
F31A C56 C52 107.6(7) . . ?
F34 C57 F35 104.9(4) . . ?
F34 C57 F36 106.7(4) . . ?
F34 C57 C54 113.2(4) . . ?
F35 C57 C54 112.9(4) . . ?
F36 C57 F35 105.4(4) . . ?
F36 C57 C54 113.0(3) . . ?

loop_
_geom_bond_atom_site_label_1
_geom_bond_atom_site_label_2
_geom_bond_distance
_geom_bond_site_symmetry_2
_geom_bond_publ_flag
Au1 Au2 3.3693(3) . ?
Au1 Au3 3.2971(3) . ?
Au1 N1 2.010(3) . ?
Au1 N6 2.005(3) . ?
Au2 Au3 3.2876(2) . ?
Au2 N2 2.013(3) . ?
Au2 N3 2.005(3) . ?
Au3 N4 1.996(3) . ?
Au3 N5 1.996(3) . ?
F1 C10 1.365(6) . ?
F2 C10 1.317(6) . ?
F3 C10 1.307(6) . ?
F4 C11 1.342(5) . ?
F5 C11 1.339(5) . ?
F6 C11 1.334(5) . ?
F7 C18 1.319(6) . ?
F8 C18 1.303(6) . ?
F9 C18 1.330(6) . ?
F10 C19 1.329(6) . ?
F11 C19 1.349(6) . ?
F12 C19 1.305(7) . ?
F13 C29 1.314(11) . ?
F14 C29 1.315(9) . ?
F15 C29 1.468(10) . ?
F16 C30 1.396(9) . ?
F17 C30 1.321(9) . ?
F18 C30 1.300(9) . ?
F19 C37 1.279(9) . ?
F20 C37 1.280(7) . ?
F21 C37 1.433(9) . ?
F22 C38 1.333(7) . ?
F23 C38 1.328(6) . ?
F24 C38 1.336(6) . ?
F25 C48 1.339(6) . ?
F26 C48 1.331(5) . ?
F27 C48 1.335(6) . ?
F28 C49 1.320(8) . ?
F29 C49 1.332(7) . ?
F30 C49 1.293(6) . ?
F31 C56 1.304(8) . ?
F32 C56 1.397(7) . ?
F33 C56 1.312(7) . ?
F34 C57 1.318(5) . ?
F35 C57 1.329(5) . ?
F36 C57 1.326(5) . ?
N1 N2 1.363(4) . ?
N1 C1 1.348(4) . ?
N2 C3 1.340(5) . ?
N3 N4 1.365(5) . ?
N3 C20 1.346(5) . ?
N4 C22 1.351(5) . ?
N5 N6 1.364(4) . ?
N5 C39 1.350(5) . ?
N6 C41 1.351(5) . ?
C1 C2 1.388(5) . ?
C1 C4 1.474(5) . ?
C2 H2 0.9500 . ?
C2 C3 1.384(5) . ?
C3 C12 1.477(5) . ?
C4 C5 1.384(5) . ?
C4 C9 1.397(5) . ?
C5 H5 0.9500 . ?
C5 C6 1.391(6) . ?
C6 C7 1.382(5) . ?
C6 C10 1.509(6) . ?
C7 H7 0.9500 . ?
C7 C8 1.395(6) . ?
C8 C9 1.392(5) . ?
C8 C11 1.494(5) . ?
C9 H9 0.9500 . ?
C12 C13 1.393(5) . ?
C12 C17 1.395(5) . ?
C13 H13 0.9500 . ?
C13 C14 1.385(6) . ?
C14 C15 1.392(6) . ?
C14 C18 1.502(6) . ?
C15 H15 0.9500 . ?
C15 C16 1.381(6) . ?
C16 C17 1.395(6) . ?
C16 C19 1.499(6) . ?
C17 H17 0.9500 . ?
C20 C21 1.387(5) . ?
C20 C23 1.463(6) . ?
C21 H21 0.9500 . ?
C21 C22 1.388(6) . ?
C22 C31 1.466(6) . ?
C23 C24 1.395(6) . ?
C23 C28 1.399(6) . ?
C24 H24 0.9500 . ?
C24 C25 1.391(7) . ?
C25 C26 1.389(8) . ?
C25 C29 1.471(6) . ?
C26 H26 0.9500 . ?
C26 C27 1.394(7) . ?
C27 C28 1.391(6) . ?
C27 C30 1.452(6) . ?
C28 H28 0.9500 . ?
C29 F13A 1.345(10) . ?
C29 F15A 1.275(9) . ?
C29 F14A 1.432(10) . ?
C30 F16A 1.312(11) . ?
C30 F18A 1.310(9) . ?
C30 F17A 1.397(9) . ?
C31 C32 1.393(5) . ?
C31 C36 1.396(6) . ?
C32 H32 0.9500 . ?
C32 C33 1.398(7) . ?
C33 C34 1.389(8) . ?
C33 C37 1.464(6) . ?
C34 H34 0.9500 . ?
C34 C35 1.389(7) . ?
C35 C36 1.392(6) . ?
C35 C38 1.489(8) . ?
C36 H36 0.9500 . ?
C37 F19A 1.419(11) . ?
C37 F21A 1.259(11) . ?
C37 F20A 1.286(9) . ?
C39 C40 1.387(6) . ?
C39 C42 1.473(5) . ?
C40 H40 0.9500 . ?
C40 C41 1.393(5) . ?
C41 C50 1.469(5) . ?
C42 C43 1.388(6) . ?
C42 C47 1.392(6) . ?
C43 H43 0.9500 . ?
C43 C44 1.389(6) . ?
C44 C45 1.374(6) . ?
C44 C48 1.501(6) . ?
C45 H45 0.9500 . ?
C45 C46 1.383(6) . ?
C46 C47 1.393(6) . ?
C46 C49 1.509(6) . ?
C47 H47 0.9500 . ?
C50 C51 1.392(6) . ?
C50 C55 1.395(5) . ?
C51 H51 0.9500 . ?
C51 C52 1.389(6) . ?
C52 C53 1.390(6) . ?
C52 C56 1.466(6) . ?
C53 H53 0.9500 . ?
C53 C54 1.387(6) . ?
C54 C55 1.385(5) . ?
C54 C57 1.499(5) . ?
C55 H55 0.9500 . ?
C56 F33A 1.270(10) . ?
C56 F32A 1.337(11) . ?
C56 F31A 1.379(11) . ?
